data_7720437
loop_
_publ_author_name
'Yamamoto, Masahiro'
'Yamashita, Makoto'

_publ_section_title
;
 Substituent effect on the boron atoms in boron-bridged hexazenes.
;
_journal_issue 5
_journal_name_full 'Dalton transactions (Cambridge, England : 2003)'
_journal_page_first 2041
_journal_page_last 2045
_journal_paper_doi 10.1039/d5dt02896e
_journal_volume 55
_journal_year 2026
_chemical_formula_moiety 'C18 H14 B2 F12 N6 O12 S4'
_chemical_formula_sum 'C18 H14 B2 F12 N6 O12 S4'
_chemical_formula_weight 884.21
_space_group_crystal_system monoclinic
_space_group_IT_number 15
_space_group_name_Hall '-C 2yc'
_space_group_name_H-M_alt 'C 1 2/c 1'
_atom_sites_solution_hydrogens geom
_audit_creation_method SHELXL-2018/3
_audit_update_record
;
2025-12-03 deposited with the CCDC.	2026-01-14 downloaded from the CCDC.
;
_cell_angle_alpha 90
_cell_angle_beta 92.189(3)
_cell_angle_gamma 90
_cell_formula_units_Z 8
_cell_length_a 23.1108(8)
_cell_length_b 16.0696(5)
_cell_length_c 17.3591(6)
_cell_measurement_reflns_used 7077
_cell_measurement_temperature 93(2)
_cell_measurement_theta_max 30.7450
_cell_measurement_theta_min 1.9050
_cell_volume 6442.1(4)
_computing_structure_refinement 'SHELXL-2018/3 (Sheldrick, 2018)'
_diffrn_ambient_temperature 93(2)
_diffrn_detector 'CCD plate'
_diffrn_detector_type HyPix
_diffrn_measured_fraction_theta_full 0.999
_diffrn_measured_fraction_theta_max 0.795
_diffrn_measurement_device 'four-circle diffractometer'
_diffrn_measurement_device_type 'XtaLAB Synergy R, HyPix'
_diffrn_radiation_monochromator mirror
_diffrn_radiation_probe x-ray
_diffrn_radiation_type MoK\a
_diffrn_radiation_wavelength 0.71073
_diffrn_reflns_av_R_equivalents 0.0480
_diffrn_reflns_av_unetI/netI 0.0617
_diffrn_reflns_Laue_measured_fraction_full 0.999
_diffrn_reflns_Laue_measured_fraction_max 0.795
_diffrn_reflns_limit_h_max 23
_diffrn_reflns_limit_h_min -32
_diffrn_reflns_limit_k_max 21
_diffrn_reflns_limit_k_min -20
_diffrn_reflns_limit_l_max 20
_diffrn_reflns_limit_l_min -23
_diffrn_reflns_number 24691
_diffrn_reflns_point_group_measured_fraction_full 0.999
_diffrn_reflns_point_group_measured_fraction_max 0.795
_diffrn_reflns_theta_full 25.242
_diffrn_reflns_theta_max 30.753
_diffrn_reflns_theta_min 1.764
_diffrn_source 'micro-focus sealed X-ray tube'
_diffrn_source_type 'Mova (Mo) X-ray Source'
_exptl_absorpt_coefficient_mu 0.432
_exptl_absorpt_correction_T_max 1.00000
_exptl_absorpt_correction_T_min 0.73323
_exptl_absorpt_correction_type multi-scan
_exptl_absorpt_process_details
;
CrysAlisPro 1.171.39.46 (Rigaku Oxford Diffraction, 2018)
Empirical absorption correction using spherical harmonics,
 implemented in SCALE3 ABSPACK scaling algorithm.
;
_exptl_crystal_colour 'light yellow'
_exptl_crystal_density_diffrn 1.823
_exptl_crystal_description cube
_exptl_crystal_F_000 3536
_exptl_crystal_size_max 0.140
_exptl_crystal_size_mid 0.120
_exptl_crystal_size_min 0.080
_refine_diff_density_max 0.369
_refine_diff_density_min -0.433
_refine_diff_density_rms 0.068
_refine_ls_extinction_method none
_refine_ls_goodness_of_fit_ref 1.014
_refine_ls_hydrogen_treatment constr
_refine_ls_matrix_type full
_refine_ls_number_parameters 532
_refine_ls_number_reflns 7993
_refine_ls_number_restraints 18
_refine_ls_restrained_S_all 1.018
_refine_ls_R_factor_all 0.0835
_refine_ls_R_factor_gt 0.0482
_refine_ls_shift/su_max 0.001
_refine_ls_shift/su_mean 0.000
_refine_ls_structure_factor_coef Fsqd
_refine_ls_weighting_details 'w=1/[\s^2^(Fo^2^)+(0.0359P)^2^+9.3775P] where P=(Fo^2^+2Fc^2^)/3'
_refine_ls_weighting_scheme calc
_refine_ls_wR_factor_gt 0.0918
_refine_ls_wR_factor_ref 0.1008
_reflns_Friedel_coverage 0.000
_reflns_number_gt 5629
_reflns_number_total 7993
_reflns_threshold_expression 'I > 2\s(I)'
_cod_data_source_file d5dt02896e2.cif
_cod_data_source_block 2
_cod_original_sg_symbol_H-M 'C 2/c'
_cod_database_code 7720437
_shelx_shelxl_version_number 2018/3
_shelx_space_group_comment
;
The symmetry employed for this shelxl refinement is uniquely defined
by the following loop, which should always be used as a source of
symmetry information in preference to the above space-group names.
They are only intended as comments.
;

loop_
_space_group_symop_operation_xyz
'x, y, z'
'-x, y, -z+1/2'
'x+1/2, y+1/2, z'
'-x+1/2, y+1/2, -z+1/2'
'-x, -y, -z'
'x, -y, z-1/2'
'-x+1/2, -y+1/2, -z'
'x+1/2, -y+1/2, z-1/2'

loop_
_atom_site_label
_atom_site_type_symbol
_atom_site_fract_x
_atom_site_fract_y
_atom_site_fract_z
_atom_site_U_iso_or_equiv
_atom_site_adp_type
_atom_site_occupancy
_atom_site_site_symmetry_order
_atom_site_calc_flag
_atom_site_refinement_flags_posn
_atom_site_refinement_flags_adp
_atom_site_refinement_flags_occupancy
_atom_site_disorder_assembly
_atom_site_disorder_group
S1 S 0.40692(3) -0.20283(4) 0.08975(3) 0.02001(13) Uani 1 1 d . . . . .
C1 C 0.12946(11) -0.02055(15) -0.10139(15) 0.0280(6) Uani 1 1 d . . . . .
H1 H 0.147235 -0.075614 -0.090764 0.034 Uiso 1 1 calc R U . . .
H1A H 0.116377 -0.019182 -0.156350 0.034 Uiso 1 1 calc R U . . .
C2 C 0.17345(10) 0.04560(16) -0.08672(14) 0.0250(6) Uani 1 1 d . . . . .
C3A C 0.1553(4) 0.1231(6) -0.1319(5) 0.0284(18) Uani 0.5 1 d . . P A 1
H19 H 0.119339 0.122502 -0.160345 0.034 Uiso 0.5 1 calc R U P A 1
C4A C 0.1879(4) 0.1925(4) -0.1332(5) 0.053(2) Uani 0.5 1 d . . P A 1
H20 H 0.177587 0.238968 -0.164625 0.063 Uiso 0.5 1 calc R U P A 1
C5A C 0.2382(5) 0.1917(8) -0.0852(8) 0.057(3) Uani 0.5 1 d . U P A 1
H21 H 0.260522 0.241430 -0.083134 0.068 Uiso 0.5 1 calc R U P A 1
C6A C 0.2585(7) 0.1262(9) -0.0408(11) 0.052(4) Uani 0.5 1 d . U P A 1
H22 H 0.293356 0.128833 -0.010053 0.063 Uiso 0.5 1 calc R U P A 1
C7A C 0.2224(3) 0.0532(6) -0.0448(4) 0.0424(19) Uani 0.5 1 d . . P A 1
H23 H 0.234592 0.006505 -0.014797 0.051 Uiso 0.5 1 calc R U P A 1
C3B C 0.1777(3) 0.1192(6) -0.1118(5) 0.0233(17) Uani 0.5 1 d . . P A 2
H24 H 0.148175 0.137350 -0.147506 0.028 Uiso 0.5 1 calc R U P A 2
C4B C 0.2196(4) 0.1742(5) -0.0930(6) 0.0285(17) Uani 0.5 1 d . . P A 2
H25 H 0.219236 0.228339 -0.114903 0.034 Uiso 0.5 1 calc R U P A 2
C5B C 0.2627(7) 0.1507(6) -0.0420(9) 0.034(3) Uani 0.5 1 d . . P A 2
H26 H 0.292321 0.189171 -0.027136 0.041 Uiso 0.5 1 calc R U P A 2
C6B C 0.2636(2) 0.0673(4) -0.0101(3) 0.0252(11) Uani 0.5 1 d . . P A 2
H27 H 0.293888 0.050341 0.024934 0.030 Uiso 0.5 1 calc R U P A 2
C7B C 0.2191(3) 0.0122(3) -0.0318(4) 0.0210(14) Uani 0.5 1 d . . P A 2
H28 H 0.217928 -0.043126 -0.012710 0.025 Uiso 0.5 1 calc R U P A 2
O1 O 0.10301(8) -0.08745(10) 0.06583(10) 0.0277(4) Uani 1 1 d . . . . .
O2 O 0.17234(8) -0.14624(12) 0.15759(13) 0.0415(5) Uani 1 1 d . . . . .
O3 O 0.09670(9) -0.05046(11) 0.20215(11) 0.0372(5) Uani 1 1 d . . . . .
S2 S 0.11581(3) -0.11245(4) 0.15098(4) 0.02859(15) Uani 1 1 d . . . . .
F1 F 0.01178(7) -0.17421(10) 0.14424(10) 0.0433(4) Uani 1 1 d . . . . .
F2 F 0.07022(8) -0.22878(10) 0.22941(10) 0.0467(4) Uani 1 1 d . . . . .
F3 F 0.07790(8) -0.25944(9) 0.10984(10) 0.0427(4) Uani 1 1 d . . . . .
C8 C 0.06547(12) -0.20000(16) 0.15842(16) 0.0318(6) Uani 1 1 d . . . . .
O4 O 0.10893(7) 0.05901(9) 0.07553(10) 0.0220(4) Uani 1 1 d . . . . .
O5 O 0.14366(10) 0.20030(12) 0.06847(13) 0.0506(6) Uani 1 1 d . . . . .
O6 O 0.04490(9) 0.16436(11) 0.01874(11) 0.0384(5) Uani 1 1 d . . . . .
S3 S 0.09278(3) 0.15207(4) 0.07078(4) 0.02624(15) Uani 1 1 d . . . . .
F4 F 0.10912(7) 0.15459(10) 0.22037(9) 0.0422(4) Uani 1 1 d . . . . .
F5 F 0.04832(7) 0.24484(9) 0.17449(10) 0.0400(4) Uani 1 1 d . . . . .
F6 F 0.02383(7) 0.11629(10) 0.18143(9) 0.0364(4) Uani 1 1 d . . . . .
C9 C 0.06704(11) 0.16717(14) 0.16843(15) 0.0250(5) Uani 1 1 d . . . . .
S4 S 0.40526(3) 0.07489(3) 0.15618(4) 0.02285(14) Uani 1 1 d . . . . .
O7 O 0.40635(7) -0.16606(9) 0.17205(9) 0.0182(3) Uani 1 1 d . . . . .
O8 O 0.39873(6) -0.02135(9) 0.14863(9) 0.0169(3) Uani 1 1 d . . . . .
N1 N 0.53897(7) -0.07922(11) 0.16962(10) 0.0136(4) Uani 1 1 d . . . . .
N2 N 0.49299(7) -0.07686(11) 0.21064(10) 0.0129(4) Uani 1 1 d . . . . .
F7 F 0.50048(7) 0.05987(11) 0.08190(10) 0.0470(5) Uani 1 1 d . . . . .
N3 N 0.41535(8) -0.07993(11) 0.28569(10) 0.0146(4) Uani 1 1 d . . . . .
O9 O 0.35120(8) 0.11202(11) 0.13861(11) 0.0363(5) Uani 1 1 d . . . . .
O10 O 0.41794(8) -0.28923(11) 0.09613(11) 0.0344(5) Uani 1 1 d . . . . .
N4 N 0.01112(8) -0.00464(12) 0.03756(11) 0.0224(4) Uani 1 1 d . . . . .
F8 F 0.45580(8) 0.17629(10) 0.06649(12) 0.0577(6) Uani 1 1 d . . . . .
N5 N -0.02927(9) -0.00024(12) 0.08753(11) 0.0220(4) Uani 1 1 d . . . . .
O11 O 0.43901(9) 0.09500(10) 0.22339(11) 0.0341(4) Uani 1 1 d . . . . .
O12 O 0.43801(8) -0.15095(12) 0.04066(10) 0.0356(5) Uani 1 1 d . . . . .
F9 F 0.42325(9) 0.06611(13) 0.00979(10) 0.0548(5) Uani 1 1 d . . . . .
N6 N 0.07859(9) -0.00946(12) -0.05221(12) 0.0225(4) Uani 1 1 d . . . . .
F10 F 0.31989(8) -0.23577(12) -0.00273(10) 0.0526(5) Uani 1 1 d . . . . .
F11 F 0.31456(8) -0.11698(11) 0.05206(13) 0.0636(6) Uani 1 1 d . . . . .
F12 F 0.29835(7) -0.22720(13) 0.11570(11) 0.0567(5) Uani 1 1 d . . . . .
B1 B 0.42636(11) -0.08362(15) 0.19765(14) 0.0149(5) Uani 1 1 d . . . . .
C10 C 0.27257(10) -0.02194(15) 0.25491(14) 0.0238(5) Uani 1 1 d . . . . .
H10 H 0.263966 -0.074377 0.231946 0.029 Uiso 1 1 calc R U . . .
B2 B 0.07772(11) -0.01025(16) 0.03758(16) 0.0207(6) Uani 1 1 d . . . . .
C11 C 0.35881(9) -0.08740(15) 0.32285(13) 0.0199(5) Uani 1 1 d . . . . .
H11 H 0.365502 -0.091932 0.379362 0.024 Uiso 1 1 calc R U . . .
H11A H 0.339133 -0.138865 0.304605 0.024 Uiso 1 1 calc R U . . .
C12 C 0.32025(10) -0.01370(14) 0.30503(13) 0.0189(5) Uani 1 1 d . . . . .
C13 C 0.44949(12) 0.09506(17) 0.07281(17) 0.0340(7) Uani 1 1 d . . . . .
C14 C 0.24957(11) 0.12208(17) 0.27208(17) 0.0343(6) Uani 1 1 d . . . . .
H14 H 0.225484 0.168699 0.260543 0.041 Uiso 1 1 calc R U . . .
C15 C 0.33217(11) 0.06285(16) 0.33958(14) 0.0252(5) Uani 1 1 d . . . . .
H15 H 0.364512 0.068704 0.374609 0.030 Uiso 1 1 calc R U . . .
C16 C 0.32993(11) -0.19459(16) 0.06226(15) 0.0296(6) Uani 1 1 d . . . . .
C17 C 0.29667(11) 0.13063(16) 0.32274(16) 0.0323(6) Uani 1 1 d . . . . .
H17 H 0.304822 0.182990 0.346125 0.039 Uiso 1 1 calc R U . . .
C18 C 0.23725(11) 0.04603(17) 0.23803(17) 0.0325(6) Uani 1 1 d . . . . .
H18 H 0.204758 0.040304 0.203237 0.039 Uiso 1 1 calc R U . . .

loop_
_atom_site_aniso_label
_atom_site_aniso_U_11
_atom_site_aniso_U_22
_atom_site_aniso_U_33
_atom_site_aniso_U_23
_atom_site_aniso_U_13
_atom_site_aniso_U_12
S1 0.0202(3) 0.0184(3) 0.0214(3) -0.0049(2) 0.0014(2) -0.0040(2)
C1 0.0290(14) 0.0219(12) 0.0343(15) -0.0067(11) 0.0161(11) -0.0012(10)
C2 0.0194(12) 0.0325(14) 0.0239(13) -0.0119(11) 0.0100(10) -0.0072(10)
C3A 0.032(5) 0.019(3) 0.036(5) 0.005(3) 0.018(4) 0.006(4)
C4A 0.064(5) 0.034(4) 0.063(5) -0.016(3) 0.031(4) -0.020(3)
C5A 0.039(5) 0.073(6) 0.059(5) -0.051(5) 0.023(4) -0.028(4)
C6A 0.031(4) 0.073(8) 0.055(5) -0.037(6) 0.019(4) -0.015(6)
C7A 0.030(4) 0.076(6) 0.022(3) -0.010(4) 0.010(3) 0.016(5)
C3B 0.026(4) 0.026(3) 0.019(4) 0.004(3) 0.008(3) 0.012(4)
C4B 0.025(5) 0.030(4) 0.031(4) -0.013(3) 0.007(4) -0.014(3)
C5B 0.035(5) 0.015(4) 0.055(5) -0.018(4) 0.034(4) -0.014(3)
C6B 0.008(2) 0.028(3) 0.039(3) -0.016(3) 0.003(2) -0.004(2)
C7B 0.016(3) 0.015(3) 0.032(3) 0.005(3) 0.001(2) -0.001(2)
O1 0.0380(10) 0.0169(8) 0.0280(10) -0.0047(7) 0.0000(8) 0.0013(7)
O2 0.0351(11) 0.0274(10) 0.0608(14) -0.0021(9) -0.0137(10) 0.0031(8)
O3 0.0608(13) 0.0204(9) 0.0299(10) -0.0056(8) -0.0038(9) 0.0032(9)
S2 0.0359(4) 0.0164(3) 0.0330(4) -0.0034(3) -0.0051(3) 0.0001(3)
F1 0.0369(9) 0.0361(9) 0.0571(11) 0.0054(8) 0.0019(8) -0.0010(7)
F2 0.0711(13) 0.0300(9) 0.0388(10) 0.0100(7) 0.0000(9) -0.0035(8)
F3 0.0538(11) 0.0231(8) 0.0514(11) -0.0133(7) 0.0066(9) -0.0071(7)
C8 0.0380(16) 0.0220(13) 0.0353(15) 0.0003(11) 0.0008(12) 0.0037(11)
O4 0.0201(8) 0.0166(8) 0.0296(9) -0.0054(7) 0.0036(7) -0.0033(6)
O5 0.0601(14) 0.0307(11) 0.0631(14) -0.0174(10) 0.0304(12) -0.0284(10)
O6 0.0655(14) 0.0229(9) 0.0261(10) 0.0039(8) -0.0062(10) 0.0062(9)
S3 0.0370(4) 0.0142(3) 0.0281(3) -0.0027(2) 0.0095(3) -0.0063(3)
F4 0.0412(10) 0.0495(10) 0.0349(9) -0.0118(8) -0.0123(8) 0.0135(8)
F5 0.0527(10) 0.0215(8) 0.0454(10) -0.0157(7) -0.0029(8) 0.0117(7)
F6 0.0400(9) 0.0367(9) 0.0339(9) -0.0140(7) 0.0180(7) -0.0101(7)
C9 0.0255(13) 0.0178(12) 0.0314(14) -0.0061(10) -0.0016(11) 0.0019(10)
S4 0.0278(3) 0.0142(3) 0.0270(3) 0.0051(2) 0.0063(3) 0.0044(2)
O7 0.0223(8) 0.0140(7) 0.0181(8) 0.0010(6) -0.0013(7) -0.0034(6)
O8 0.0187(8) 0.0145(7) 0.0173(8) 0.0023(6) -0.0018(6) 0.0003(6)
N1 0.0141(9) 0.0107(8) 0.0162(9) 0.0003(7) 0.0010(7) -0.0003(7)
N2 0.0134(9) 0.0150(9) 0.0104(8) -0.0004(7) 0.0006(7) 0.0002(7)
F7 0.0358(9) 0.0455(10) 0.0615(12) 0.0310(9) 0.0249(8) 0.0144(8)
N3 0.0148(9) 0.0140(9) 0.0152(9) 0.0016(7) 0.0021(7) 0.0005(7)
O9 0.0344(11) 0.0297(10) 0.0454(12) 0.0166(9) 0.0087(9) 0.0171(8)
O10 0.0392(11) 0.0184(9) 0.0452(12) -0.0120(8) -0.0040(9) 0.0034(8)
N4 0.0218(10) 0.0247(11) 0.0208(10) 0.0017(8) 0.0045(8) -0.0075(8)
F8 0.0564(12) 0.0281(9) 0.0906(15) 0.0349(9) 0.0278(11) 0.0064(8)
N5 0.0238(11) 0.0178(10) 0.0249(11) -0.0040(8) 0.0074(9) -0.0097(8)
O11 0.0472(12) 0.0198(9) 0.0350(11) -0.0071(8) -0.0024(9) -0.0033(8)
O12 0.0415(11) 0.0380(11) 0.0285(10) -0.0108(8) 0.0169(9) -0.0182(9)
F9 0.0672(13) 0.0729(13) 0.0248(9) 0.0166(9) 0.0096(9) 0.0065(10)
N6 0.0216(11) 0.0170(10) 0.0293(11) -0.0049(8) 0.0080(9) -0.0076(8)
F10 0.0504(11) 0.0680(13) 0.0381(10) -0.0173(9) -0.0167(8) -0.0132(9)
F11 0.0509(12) 0.0397(10) 0.0968(16) 0.0000(10) -0.0420(11) 0.0091(9)
F12 0.0259(9) 0.0939(15) 0.0506(11) 0.0061(11) 0.0047(8) -0.0206(9)
B1 0.0148(12) 0.0151(12) 0.0146(12) 0.0001(10) -0.0009(10) -0.0009(9)
C10 0.0186(12) 0.0239(12) 0.0291(14) -0.0058(11) 0.0015(10) -0.0016(10)
B2 0.0195(13) 0.0170(13) 0.0260(14) -0.0040(11) 0.0058(11) -0.0030(10)
C11 0.0149(11) 0.0260(12) 0.0193(12) 0.0049(10) 0.0067(9) -0.0019(9)
C12 0.0166(11) 0.0236(12) 0.0170(12) 0.0002(9) 0.0056(9) 0.0000(9)
C13 0.0372(16) 0.0297(14) 0.0357(16) 0.0198(12) 0.0103(13) 0.0078(12)
C14 0.0234(13) 0.0312(15) 0.0486(18) -0.0001(13) 0.0031(12) 0.0087(11)
C15 0.0199(12) 0.0314(14) 0.0245(13) -0.0066(11) 0.0017(10) -0.0012(10)
C16 0.0274(14) 0.0302(14) 0.0305(15) 0.0002(12) -0.0082(11) -0.0041(11)
C17 0.0301(14) 0.0257(14) 0.0414(17) -0.0120(12) 0.0060(12) 0.0018(11)
C18 0.0199(13) 0.0348(15) 0.0424(17) -0.0004(13) -0.0048(12) 0.0045(11)

loop_
_atom_type_symbol
_atom_type_description
_atom_type_scat_dispersion_real
_atom_type_scat_dispersion_imag
_atom_type_scat_source
C C 0.0033 0.0016 'International Tables Vol C Tables 4.2.6.8 and 6.1.1.4'
H H 0.0000 0.0000 'International Tables Vol C Tables 4.2.6.8 and 6.1.1.4'
B B 0.0013 0.0007 'International Tables Vol C Tables 4.2.6.8 and 6.1.1.4'
N N 0.0061 0.0033 'International Tables Vol C Tables 4.2.6.8 and 6.1.1.4'
O O 0.0106 0.0060 'International Tables Vol C Tables 4.2.6.8 and 6.1.1.4'
F F 0.0171 0.0103 'International Tables Vol C Tables 4.2.6.8 and 6.1.1.4'
S S 0.1246 0.1234 'International Tables Vol C Tables 4.2.6.8 and 6.1.1.4'

loop_
_geom_angle_atom_site_label_1
_geom_angle_atom_site_label_2
_geom_angle_atom_site_label_3
_geom_angle
_geom_angle_site_symmetry_1
_geom_angle_site_symmetry_3
_geom_angle_publ_flag
O12 S1 O10 122.24(12) . . ?
O12 S1 O7 110.81(9) . . ?
O10 S1 O7 108.09(10) . . ?
O12 S1 C16 108.23(13) . . ?
O10 S1 C16 105.18(12) . . ?
O7 S1 C16 99.83(11) . . ?
C2 C1 N6 111.47(19) . . ?
C2 C1 H1 109.3 . . ?
N6 C1 H1 109.3 . . ?
C2 C1 H1A 109.3 . . ?
N6 C1 H1A 109.3 . . ?
H1 C1 H1A 108.0 . . ?
C3B C2 C1 132.1(4) . . ?
C7A C2 C1 136.3(5) . . ?
C3B C2 C7B 119.5(4) . . ?
C1 C2 C7B 108.3(3) . . ?
C7A C2 C3A 114.8(6) . . ?
C1 C2 C3A 108.9(4) . . ?
C4A C3A C2 122.8(8) . . ?
C4A C3A H19 118.6 . . ?
C2 C3A H19 118.6 . . ?
C3A C4A C5A 115.7(9) . . ?
C3A C4A H20 122.1 . . ?
C5A C4A H20 122.1 . . ?
C6A C5A C4A 126.5(10) . . ?
C6A C5A H21 116.8 . . ?
C4A C5A H21 116.8 . . ?
C5A C6A C7A 114.3(12) . . ?
C5A C6A H22 122.8 . . ?
C7A C6A H22 122.8 . . ?
C2 C7A C6A 125.6(10) . . ?
C2 C7A H23 117.2 . . ?
C6A C7A H23 117.2 . . ?
C2 C3B C4B 126.6(7) . . ?
C2 C3B H24 116.7 . . ?
C4B C3B H24 116.7 . . ?
C3B C4B C5B 118.7(8) . . ?
C3B C4B H25 120.7 . . ?
C5B C4B H25 120.7 . . ?
C4B C5B C6B 120.2(10) . . ?
C4B C5B H26 119.9 . . ?
C6B C5B H26 119.9 . . ?
C7B C6B C5B 118.9(8) . . ?
C7B C6B H27 120.5 . . ?
C5B C6B H27 120.5 . . ?
C6B C7B C2 116.0(5) . . ?
C6B C7B H28 122.0 . . ?
C2 C7B H28 122.0 . . ?
B2 O1 S2 127.21(16) . . ?
O2 S2 O3 121.86(13) . . ?
O2 S2 O1 108.59(12) . . ?
O3 S2 O1 111.30(11) . . ?
O2 S2 C8 106.62(12) . . ?
O3 S2 C8 106.36(12) . . ?
O1 S2 C8 99.65(11) . . ?
F3 C8 F2 109.5(2) . . ?
F3 C8 F1 109.6(2) . . ?
F2 C8 F1 109.2(2) . . ?
F3 C8 S2 110.98(19) . . ?
F2 C8 S2 107.75(19) . . ?
F1 C8 S2 109.86(17) . . ?
B2 O4 S3 126.65(16) . . ?
O5 S3 O6 122.52(14) . . ?
O5 S3 O4 109.51(12) . . ?
O6 S3 O4 110.55(10) . . ?
O5 S3 C9 104.71(12) . . ?
O6 S3 C9 107.35(12) . . ?
O4 S3 C9 99.51(10) . . ?
F4 C9 F6 109.4(2) . . ?
F4 C9 F5 109.0(2) . . ?
F6 C9 F5 108.6(2) . . ?
F4 C9 S3 110.83(17) . . ?
F6 C9 S3 110.56(16) . . ?
F5 C9 S3 108.43(17) . . ?
O9 S4 O11 122.58(12) . . ?
O9 S4 O8 108.67(11) . . ?
O11 S4 O8 110.13(10) . . ?
O9 S4 C13 105.74(12) . . ?
O11 S4 C13 107.70(13) . . ?
O8 S4 C13 99.46(11) . . ?
B1 O7 S1 127.68(14) . . ?
B1 O8 S4 126.72(15) . . ?
N3 N1 N2 109.80(17) 2_655 . ?
N1 N2 N2 111.9(2) . 2_655 ?
N1 N2 B1 138.13(17) . . ?
N2 N2 B1 109.58(19) 2_655 . ?
N1 N3 C11 117.04(17) 2_655 . ?
N1 N3 B1 115.50(17) 2_655 . ?
C11 N3 B1 127.01(18) . . ?
N5 N4 N4 111.7(2) . 5 ?
N5 N4 B2 138.2(2) . . ?
N4 N4 B2 109.9(2) 5 . ?
N6 N5 N4 109.6(2) 5 . ?
N5 N6 C1 116.5(2) 5 . ?
N5 N6 B2 115.68(18) 5 . ?
C1 N6 B2 127.8(2) . . ?
O8 B1 O7 108.64(18) . . ?
O8 B1 N2 116.78(18) . . ?
O7 B1 N2 114.03(18) . . ?
O8 B1 N3 117.72(18) . . ?
O7 B1 N3 105.65(17) . . ?
N2 B1 N3 93.04(16) . . ?
C12 C10 C18 120.3(2) . . ?
C12 C10 H10 119.8 . . ?
C18 C10 H10 119.8 . . ?
O1 B2 O4 108.2(2) . . ?
O1 B2 N4 116.10(19) . . ?
O4 B2 N4 115.40(19) . . ?
O1 B2 N6 108.95(19) . . ?
O4 B2 N6 114.67(19) . . ?
N4 B2 N6 92.88(19) . . ?
N3 C11 C12 111.77(18) . . ?
N3 C11 H11 109.3 . . ?
C12 C11 H11 109.3 . . ?
N3 C11 H11A 109.3 . . ?
C12 C11 H11A 109.3 . . ?
H11 C11 H11A 107.9 . . ?
C10 C12 C15 119.7(2) . . ?
C10 C12 C11 120.3(2) . . ?
C15 C12 C11 120.0(2) . . ?
F7 C13 F9 109.3(2) . . ?
F7 C13 F8 109.6(2) . . ?
F9 C13 F8 109.3(2) . . ?
F7 C13 S4 110.77(18) . . ?
F9 C13 S4 109.93(19) . . ?
F8 C13 S4 107.92(19) . . ?
C17 C14 C18 120.3(2) . . ?
C17 C14 H14 119.8 . . ?
C18 C14 H14 119.8 . . ?
C17 C15 C12 119.8(2) . . ?
C17 C15 H15 120.1 . . ?
C12 C15 H15 120.1 . . ?
F11 C16 F12 108.8(2) . . ?
F11 C16 F10 108.9(2) . . ?
F12 C16 F10 108.6(2) . . ?
F11 C16 S1 111.17(18) . . ?
F12 C16 S1 110.40(19) . . ?
F10 C16 S1 108.89(19) . . ?
C14 C17 C15 120.1(2) . . ?
C14 C17 H17 119.9 . . ?
C15 C17 H17 119.9 . . ?
C14 C18 C10 119.7(2) . . ?
C14 C18 H18 120.1 . . ?
C10 C18 H18 120.1 . . ?

loop_
_geom_bond_atom_site_label_1
_geom_bond_atom_site_label_2
_geom_bond_distance
_geom_bond_site_symmetry_2
_geom_bond_publ_flag
S1 O12 1.4088(18) . ?
S1 O10 1.4150(18) . ?
S1 O7 1.5466(16) . ?
S1 C16 1.829(3) . ?
C1 C2 1.486(3) . ?
C1 N6 1.490(3) . ?
C1 H1 0.9900 . ?
C1 H1A 0.9900 . ?
C2 C3B 1.265(9) . ?
C2 C7A 1.327(8) . ?
C2 C7B 1.494(7) . ?
C2 C3A 1.522(9) . ?
C3A C4A 1.347(12) . ?
C3A H19 0.9500 . ?
C4A C5A 1.405(14) . ?
C4A H20 0.9500 . ?
C5A C6A 1.38(2) . ?
C5A H21 0.9500 . ?
C6A C7A 1.439(15) . ?
C6A H22 0.9500 . ?
C7A H23 0.9500 . ?
C3B C4B 1.343(11) . ?
C3B H24 0.9500 . ?
C4B C5B 1.36(2) . ?
C4B H25 0.9500 . ?
C5B C6B 1.451(12) . ?
C5B H26 0.9500 . ?
C6B C7B 1.397(8) . ?
C6B H27 0.9500 . ?
C7B H28 0.9500 . ?
O1 B2 1.449(3) . ?
O1 S2 1.5493(19) . ?
O2 S2 1.415(2) . ?
O3 S2 1.4163(19) . ?
S2 C8 1.833(3) . ?
F1 C8 1.322(3) . ?
F2 C8 1.317(3) . ?
F3 C8 1.313(3) . ?
O4 B2 1.469(3) . ?
O4 S3 1.5428(16) . ?
O5 S3 1.410(2) . ?
O6 S3 1.415(2) . ?
S3 C9 1.834(3) . ?
F4 C9 1.316(3) . ?
F5 C9 1.326(3) . ?
F6 C9 1.317(3) . ?
S4 O9 1.4074(19) . ?
S4 O11 1.416(2) . ?
S4 O8 1.5590(15) . ?
S4 C13 1.832(3) . ?
O7 B1 1.467(3) . ?
O8 B1 1.446(3) . ?
N1 N3 1.286(3) 2_655 ?
N1 N2 1.302(2) . ?
N2 N2 1.392(3) 2_655 ?
N2 B1 1.551(3) . ?
F7 C13 1.311(3) . ?
N3 C11 1.484(3) . ?
N3 B1 1.560(3) . ?
N4 N5 1.300(3) . ?
N4 N4 1.391(4) 5 ?
N4 B2 1.542(3) . ?
F8 C13 1.318(3) . ?
N5 N6 1.283(3) 5 ?
F9 C13 1.316(4) . ?
N6 B2 1.560(3) . ?
F10 C16 1.321(3) . ?
F11 C16 1.307(3) . ?
F12 C16 1.311(3) . ?
C10 C12 1.384(3) . ?
C10 C18 1.388(3) . ?
C10 H10 0.9500 . ?
C11 C12 1.507(3) . ?
C11 H11 0.9900 . ?
C11 H11A 0.9900 . ?
C12 C15 1.392(3) . ?
C14 C17 1.380(4) . ?
C14 C18 1.383(4) . ?
C14 H14 0.9500 . ?
C15 C17 1.388(4) . ?
C15 H15 0.9500 . ?
C17 H17 0.9500 . ?
C18 H18 0.9500 . ?

loop_
_geom_torsion_atom_site_label_1
_geom_torsion_atom_site_label_2
_geom_torsion_atom_site_label_3
_geom_torsion_atom_site_label_4
_geom_torsion
_geom_torsion_site_symmetry_1
_geom_torsion_site_symmetry_2
_geom_torsion_site_symmetry_3
_geom_torsion_site_symmetry_4
_geom_torsion_publ_flag
N6 C1 C2 C3B -82.7(6) . . . . ?
N6 C1 C2 C7A 97.5(5) . . . . ?
N6 C1 C2 C7B 97.5(4) . . . . ?
N6 C1 C2 C3A -81.5(4) . . . . ?
C7A C2 C3A C4A 4.0(10) . . . . ?
C1 C2 C3A C4A -176.7(7) . . . . ?
C2 C3A C4A C5A -4.8(12) . . . . ?
C3A C4A C5A C6A 3.6(17) . . . . ?
C4A C5A C6A C7A -1(2) . . . . ?
C1 C2 C7A C6A 179.5(9) . . . . ?
C3A C2 C7A C6A -1.5(11) . . . . ?
C5A C6A C7A C2 0.3(18) . . . . ?
C1 C2 C3B C4B 178.8(7) . . . . ?
C7B C2 C3B C4B -1.4(12) . . . . ?
C2 C3B C4B C5B -0.1(15) . . . . ?
C3B C4B C5B C6B 1.3(17) . . . . ?
C4B C5B C6B C7B -1.0(16) . . . . ?
C5B C6B C7B C2 -0.4(10) . . . . ?
C3B C2 C7B C6B 1.6(8) . . . . ?
C1 C2 C7B C6B -178.6(4) . . . . ?
B2 O1 S2 O2 -133.8(2) . . . . ?
B2 O1 S2 O3 3.0(2) . . . . ?
B2 O1 S2 C8 114.9(2) . . . . ?
O2 S2 C8 F3 -51.8(2) . . . . ?
O3 S2 C8 F3 176.76(19) . . . . ?
O1 S2 C8 F3 61.0(2) . . . . ?
O2 S2 C8 F2 68.0(2) . . . . ?
O3 S2 C8 F2 -63.4(2) . . . . ?
O1 S2 C8 F2 -179.13(17) . . . . ?
O2 S2 C8 F1 -173.15(19) . . . . ?
O3 S2 C8 F1 55.4(2) . . . . ?
O1 S2 C8 F1 -60.3(2) . . . . ?
B2 O4 S3 O5 -142.53(19) . . . . ?
B2 O4 S3 O6 -4.6(2) . . . . ?
B2 O4 S3 C9 108.05(19) . . . . ?
O5 S3 C9 F4 -50.0(2) . . . . ?
O6 S3 C9 F4 178.40(16) . . . . ?
O4 S3 C9 F4 63.23(18) . . . . ?
O5 S3 C9 F6 -171.49(18) . . . . ?
O6 S3 C9 F6 56.9(2) . . . . ?
O4 S3 C9 F6 -58.28(19) . . . . ?
O5 S3 C9 F5 69.6(2) . . . . ?
O6 S3 C9 F5 -62.06(19) . . . . ?
O4 S3 C9 F5 -177.22(16) . . . . ?
O12 S1 O7 B1 8.9(2) . . . . ?
O10 S1 O7 B1 145.37(18) . . . . ?
C16 S1 O7 B1 -104.99(19) . . . . ?
O9 S4 O8 B1 -141.93(18) . . . . ?
O11 S4 O8 B1 -5.1(2) . . . . ?
C13 S4 O8 B1 107.79(19) . . . . ?
N3 N1 N2 N2 -0.73(17) 2_655 . . 2_655 ?
N3 N1 N2 B1 -172.2(2) 2_655 . . . ?
N4 N4 N5 N6 1.6(3) 5 . . 5 ?
B2 N4 N5 N6 175.2(2) . . . 5 ?
C2 C1 N6 N5 120.4(2) . . . 5 ?
C2 C1 N6 B2 -61.2(3) . . . . ?
S4 O8 B1 O7 177.63(13) . . . . ?
S4 O8 B1 N2 -51.7(3) . . . . ?
S4 O8 B1 N3 57.7(3) . . . . ?
S1 O7 B1 O8 52.6(2) . . . . ?
S1 O7 B1 N2 -79.5(2) . . . . ?
S1 O7 B1 N3 179.79(13) . . . . ?
N1 N2 B1 O8 -61.4(3) . . . . ?
N2 N2 B1 O8 127.10(16) 2_655 . . . ?
N1 N2 B1 O7 66.8(3) . . . . ?
N2 N2 B1 O7 -104.80(16) 2_655 . . . ?
N1 N2 B1 N3 175.4(2) . . . . ?
N2 N2 B1 N3 3.84(14) 2_655 . . . ?
N1 N3 B1 O8 -127.1(2) 2_655 . . . ?
C11 N3 B1 O8 60.8(3) . . . . ?
N1 N3 B1 O7 111.38(19) 2_655 . . . ?
C11 N3 B1 O7 -60.7(3) . . . . ?
N1 N3 B1 N2 -4.6(2) 2_655 . . . ?
C11 N3 B1 N2 -176.67(18) . . . . ?
S2 O1 B2 O4 49.3(3) . . . . ?
S2 O1 B2 N4 -82.2(3) . . . . ?
S2 O1 B2 N6 174.61(15) . . . . ?
S3 O4 B2 O1 -172.32(14) . . . . ?
S3 O4 B2 N4 -40.4(3) . . . . ?
S3 O4 B2 N6 65.9(3) . . . . ?
N5 N4 B2 O1 68.8(4) . . . . ?
N4 N4 B2 O1 -117.5(3) 5 . . . ?
N5 N4 B2 O4 -59.3(4) . . . . ?
N4 N4 B2 O4 114.4(3) 5 . . . ?
N5 N4 B2 N6 -178.4(3) . . . . ?
N4 N4 B2 N6 -4.7(3) 5 . . . ?
N5 N6 B2 O1 123.0(2) 5 . . . ?
C1 N6 B2 O1 -55.4(3) . . . . ?
N5 N6 B2 O4 -115.6(2) 5 . . . ?
C1 N6 B2 O4 66.0(3) . . . . ?
N5 N6 B2 N4 4.1(2) 5 . . . ?
C1 N6 B2 N4 -174.3(2) . . . . ?
N1 N3 C11 C12 120.0(2) 2_655 . . . ?
B1 N3 C11 C12 -68.1(3) . . . . ?
C18 C10 C12 C15 1.1(4) . . . . ?
C18 C10 C12 C11 -179.5(2) . . . . ?
N3 C11 C12 C10 107.5(2) . . . . ?
N3 C11 C12 C15 -73.2(3) . . . . ?
O9 S4 C13 F7 -177.4(2) . . . . ?
O11 S4 C13 F7 50.0(2) . . . . ?
O8 S4 C13 F7 -64.8(2) . . . . ?
O9 S4 C13 F9 -56.5(2) . . . . ?
O11 S4 C13 F9 170.92(17) . . . . ?
O8 S4 C13 F9 56.13(19) . . . . ?
O9 S4 C13 F8 62.6(2) . . . . ?
O11 S4 C13 F8 -70.0(2) . . . . ?
O8 S4 C13 F8 175.21(19) . . . . ?
C10 C12 C15 C17 -0.9(4) . . . . ?
C11 C12 C15 C17 179.7(2) . . . . ?
O12 S1 C16 F11 -45.8(2) . . . . ?
O10 S1 C16 F11 -178.0(2) . . . . ?
O7 S1 C16 F11 70.1(2) . . . . ?
O12 S1 C16 F12 -166.59(18) . . . . ?
O10 S1 C16 F12 61.2(2) . . . . ?
O7 S1 C16 F12 -50.7(2) . . . . ?
O12 S1 C16 F10 74.2(2) . . . . ?
O10 S1 C16 F10 -58.0(2) . . . . ?
O7 S1 C16 F10 -169.90(17) . . . . ?
C18 C14 C17 C15 0.3(4) . . . . ?
C12 C15 C17 C14 0.2(4) . . . . ?
C17 C14 C18 C10 -0.1(4) . . . . ?
C12 C10 C18 C14 -0.6(4) . . . . ?
